data_7057315
loop_
_publ_author_name
'Effaty, F.'
'Zsombor-Pindera, J.'
'Kazakova, A.'
'Girard, B.'
'Askari, M. S.'
'Ottenwaelder, X.'

_publ_section_title
;
 Ligand and electronic effects on copper--arylnitroso self-assembly
;
_journal_issue 10
_journal_name_full 'New Journal of Chemistry'
_journal_page_first 7758
_journal_paper_doi 10.1039/C8NJ00894A
_journal_volume 42
_journal_year 2018
_chemical_formula_moiety 'C17 H33 Cu N5 O, C F3 O3 S'
_chemical_formula_sum 'C18 H33 Cu F3 N5 O4 S'
_chemical_formula_weight 536.09
_space_group_crystal_system monoclinic
_space_group_IT_number 14
_space_group_name_Hall '-P 2ybc'
_space_group_name_H-M_alt 'P 1 21/c 1'
_symmetry_space_group_name_Hall '-P 2ybc'
_symmetry_space_group_name_H-M 'P 1 21/c 1'
_atom_sites_solution_hydrogens geom
_audit_creation_method SHELXL-2014
_audit_update_record
;
2018-02-08 deposited with the CCDC.
2018-03-27 downloaded from the CCDC.
;
_cell_angle_alpha 90
_cell_angle_beta 98.0850(10)
_cell_angle_gamma 90
_cell_formula_units_Z 4
_cell_length_a 9.67450(10)
_cell_length_b 15.61080(10)
_cell_length_c 16.05920(10)
_cell_measurement_reflns_used 9866
_cell_measurement_temperature 110(2)
_cell_measurement_theta_max 68.37
_cell_measurement_theta_min 3.97
_cell_volume 2401.26(3)
_computing_cell_refinement 'Bruker SAINT'
_computing_data_collection 'Bruker APEX2'
_computing_data_reduction 'Bruker SAINT'
_computing_molecular_graphics 'Bruker SHELXTL'
_computing_publication_material 'Bruker SHELXTL'
_computing_structure_refinement 'SHELXL-2014 (Sheldrick, 2014)'
_computing_structure_solution 'SHELXS-97 (Sheldrick 2008)'
_diffrn_ambient_temperature 110(2)
_diffrn_measured_fraction_theta_full 1.000
_diffrn_measured_fraction_theta_max 0.998
_diffrn_measurement_device_type 'Bruker APEX-II CCD'
_diffrn_measurement_method '\f and \w scans'
_diffrn_radiation_type CuK\a
_diffrn_radiation_wavelength 1.54178
_diffrn_reflns_av_R_equivalents 0.0289
_diffrn_reflns_av_unetI/netI 0.0146
_diffrn_reflns_Laue_measured_fraction_full 1.000
_diffrn_reflns_Laue_measured_fraction_max 0.998
_diffrn_reflns_limit_h_max 11
_diffrn_reflns_limit_h_min -11
_diffrn_reflns_limit_k_max 18
_diffrn_reflns_limit_k_min -18
_diffrn_reflns_limit_l_max 19
_diffrn_reflns_limit_l_min -19
_diffrn_reflns_number 35778
_diffrn_reflns_point_group_measured_fraction_full 1.000
_diffrn_reflns_point_group_measured_fraction_max 0.998
_diffrn_reflns_theta_full 67.679
_diffrn_reflns_theta_max 68.397
_diffrn_reflns_theta_min 3.968
_exptl_absorpt_coefficient_mu 2.608
_exptl_absorpt_correction_T_max 0.7531
_exptl_absorpt_correction_T_min 0.6666
_exptl_absorpt_correction_type multi-scan
_exptl_absorpt_process_details 'SADABS-2014/2 - Bruker AXS'
_exptl_crystal_colour purple
_exptl_crystal_density_diffrn 1.483
_exptl_crystal_description rhomb
_exptl_crystal_F_000 1120
_exptl_crystal_size_max 0.161
_exptl_crystal_size_mid 0.142
_exptl_crystal_size_min 0.076
_refine_diff_density_max 0.290
_refine_diff_density_min -0.300
_refine_diff_density_rms 0.044
_refine_ls_extinction_method none
_refine_ls_goodness_of_fit_ref 1.062
_refine_ls_hydrogen_treatment constr
_refine_ls_matrix_type full
_refine_ls_number_parameters 296
_refine_ls_number_reflns 4408
_refine_ls_number_restraints 0
_refine_ls_restrained_S_all 1.062
_refine_ls_R_factor_all 0.0265
_refine_ls_R_factor_gt 0.0237
_refine_ls_shift/su_max 0.001
_refine_ls_shift/su_mean 0.000
_refine_ls_structure_factor_coef Fsqd
_refine_ls_weighting_details 'w=1/[\s^2^(Fo^2^)+(0.0314P)^2^+1.2598P] where P=(Fo^2^+2Fc^2^)/3'
_refine_ls_weighting_scheme calc
_refine_ls_wR_factor_gt 0.0623
_refine_ls_wR_factor_ref 0.0644
_reflns_Friedel_coverage 0.000
_reflns_number_gt 4063
_reflns_number_total 4408
_reflns_threshold_expression 'I > 2\s(I)'
_cod_data_source_file c8nj00894a2.cif
_cod_data_source_block cu_Ana3_0m
_cod_depositor_comments 'Adding full bibliography for 7057309--7057316.cif.'
_cod_database_code 7057315
_publcif_datablock.id {ccefcca9-0fea-4884-8926-3680a1200c2a}

_shelx_space_group_comment
; 
The symmetry employed for this shelxl refinement is uniquely defined 
by the following loop, which should always be used as a source of 
symmetry information in preference to the above space-group names. 
They are only intended as comments. 
;
_shelx_estimated_absorpt_t_min 0.679
_shelx_estimated_absorpt_t_max 0.826
_shelxl_version_number 2014-3

loop_
_space_group_symop_operation_xyz
'x, y, z'
'-x, y+1/2, -z+1/2'
'-x, -y, -z'
'x, -y-1/2, z-1/2'

loop_
_atom_site_label
_atom_site_type_symbol
_atom_site_fract_x
_atom_site_fract_y
_atom_site_fract_z
_atom_site_U_iso_or_equiv
_atom_site_adp_type
_atom_site_occupancy
_atom_site_site_symmetry_order
_atom_site_calc_flag
_atom_site_refinement_flags_posn
_atom_site_refinement_flags_adp
Cu1 Cu 0.08155(2) 0.68173(2) 0.24077(2) 0.01687(7) Uani 1 1 d . .
S1 S 0.38908(4) 0.29161(2) 0.12043(2) 0.02113(9) Uani 1 1 d . .
F1 F 0.58770(11) 0.35825(8) 0.04561(7) 0.0454(3) Uani 1 1 d . .
F2 F 0.52114(12) 0.43896(7) 0.14086(7) 0.0408(3) Uani 1 1 d . .
F3 F 0.39239(10) 0.42588(7) 0.02109(6) 0.0338(2) Uani 1 1 d . .
O1 O -0.05147(11) 0.55485(7) 0.31525(7) 0.0244(2) Uani 1 1 d . .
O2 O 0.27374(13) 0.33080(8) 0.15313(8) 0.0333(3) Uani 1 1 d . .
O3 O 0.35183(13) 0.23926(8) 0.04680(8) 0.0325(3) Uani 1 1 d . .
O4 O 0.49645(13) 0.25651(8) 0.18231(7) 0.0324(3) Uani 1 1 d . .
N1 N 0.05681(13) 0.60138(8) 0.32597(7) 0.0182(3) Uani 1 1 d . .
N2 N 0.08136(13) 0.81368(8) 0.24837(8) 0.0191(3) Uani 1 1 d . .
N3 N -0.09284(13) 0.69748(8) 0.13768(8) 0.0197(3) Uani 1 1 d . .
N4 N 0.18531(13) 0.62733(8) 0.14616(8) 0.0199(3) Uani 1 1 d . .
N5 N 0.43873(13) 0.54123(8) 0.61234(8) 0.0201(3) Uani 1 1 d . .
C1 C 0.19612(17) 0.85439(10) 0.21089(12) 0.0288(4) Uani 1 1 d . .
H10A H 0.1889 0.9168 0.2152 0.043 Uiso 1 1 calc R U
H10B H 0.1896 0.8379 0.1516 0.043 Uiso 1 1 calc R U
H10C H 0.2860 0.8354 0.2411 0.043 Uiso 1 1 calc R U
C2 C 0.09035(18) 0.84212(12) 0.33667(10) 0.0301(4) Uani 1 1 d . .
H2A H 0.1790 0.8228 0.3682 0.045 Uiso 1 1 calc R U
H2B H 0.0126 0.8176 0.3618 0.045 Uiso 1 1 calc R U
H2C H 0.0854 0.9048 0.3386 0.045 Uiso 1 1 calc R U
C3 C -0.05651(15) 0.83981(10) 0.20229(9) 0.0201(3) Uani 1 1 d . .
H3A H -0.0554 0.9020 0.1901 0.024 Uiso 1 1 calc R U
H3B H -0.1302 0.8290 0.2380 0.024 Uiso 1 1 calc R U
C4 C -0.08990(16) 0.79050(10) 0.12037(9) 0.0212(3) Uani 1 1 d . .
H4A H -0.1817 0.8090 0.0907 0.025 Uiso 1 1 calc R U
H4B H -0.0183 0.8028 0.0836 0.025 Uiso 1 1 calc R U
C5 C -0.23142(16) 0.67204(11) 0.15769(10) 0.0266(4) Uani 1 1 d . .
H5A H -0.3022 0.6828 0.1089 0.040 Uiso 1 1 calc R U
H5B H -0.2535 0.7055 0.2058 0.040 Uiso 1 1 calc R U
H5C H -0.2306 0.6109 0.1717 0.040 Uiso 1 1 calc R U
C6 C -0.05425(17) 0.64625(11) 0.06706(10) 0.0256(3) Uani 1 1 d . .
H6A H -0.1047 0.6683 0.0134 0.031 Uiso 1 1 calc R U
H6B H -0.0827 0.5859 0.0733 0.031 Uiso 1 1 calc R U
C7 C 0.10267(17) 0.65011(11) 0.06444(9) 0.0248(3) Uani 1 1 d . .
H7A H 0.1266 0.6103 0.0207 0.030 Uiso 1 1 calc R U
H7B H 0.1281 0.7087 0.0486 0.030 Uiso 1 1 calc R U
C8 C 0.33254(16) 0.65263(11) 0.14709(10) 0.0268(3) Uani 1 1 d . .
H8A H 0.3837 0.6441 0.2036 0.040 Uiso 1 1 calc R U
H8B H 0.3371 0.7132 0.1315 0.040 Uiso 1 1 calc R U
H8C H 0.3746 0.6175 0.1068 0.040 Uiso 1 1 calc R U
C9 C 0.17985(19) 0.53361(10) 0.15923(11) 0.0299(4) Uani 1 1 d . .
H9A H 0.0833 0.5162 0.1621 0.045 Uiso 1 1 calc R U
H9B H 0.2386 0.5185 0.2120 0.045 Uiso 1 1 calc R U
H9C H 0.2141 0.5041 0.1123 0.045 Uiso 1 1 calc R U
C10 C 0.15310(15) 0.58269(9) 0.39649(9) 0.0163(3) Uani 1 1 d . .
C11 C 0.13661(15) 0.51365(9) 0.45065(9) 0.0181(3) Uani 1 1 d . .
H11 H 0.0579 0.4770 0.4386 0.022 Uiso 1 1 calc R U
C12 C 0.23168(16) 0.49857(10) 0.52010(9) 0.0195(3) Uani 1 1 d . .
H12 H 0.2195 0.4508 0.5550 0.023 Uiso 1 1 calc R U
C13 C 0.34931(15) 0.55360(9) 0.54099(9) 0.0167(3) Uani 1 1 d . .
C14 C 0.42373(17) 0.46786(10) 0.66721(10) 0.0248(3) Uani 1 1 d . .
H14A H 0.3302 0.4683 0.6840 0.037 Uiso 1 1 calc R U
H14B H 0.4939 0.4715 0.7174 0.037 Uiso 1 1 calc R U
H14C H 0.4370 0.4147 0.6369 0.037 Uiso 1 1 calc R U
C15 C 0.55657(16) 0.59852(11) 0.63653(10) 0.0262(3) Uani 1 1 d . .
H15A H 0.6281 0.5884 0.6001 0.039 Uiso 1 1 calc R U
H15B H 0.5960 0.5876 0.6952 0.039 Uiso 1 1 calc R U
H15C H 0.5248 0.6581 0.6306 0.039 Uiso 1 1 calc R U
C16 C 0.36758(15) 0.62132(10) 0.48442(9) 0.0196(3) Uani 1 1 d . .
H16 H 0.4467 0.6577 0.4955 0.024 Uiso 1 1 calc R U
C17 C 0.27229(15) 0.63461(10) 0.41421(9) 0.0195(3) Uani 1 1 d . .
H17 H 0.2870 0.6798 0.3768 0.023 Uiso 1 1 calc R U
C18 C 0.47630(17) 0.38314(11) 0.08013(10) 0.0262(3) Uani 1 1 d . .

loop_
_atom_site_aniso_label
_atom_site_aniso_U_11
_atom_site_aniso_U_22
_atom_site_aniso_U_33
_atom_site_aniso_U_23
_atom_site_aniso_U_13
_atom_site_aniso_U_12
Cu1 0.01788(12) 0.01746(12) 0.01469(12) 0.00305(8) 0.00031(8) 0.00008(8)
S1 0.02064(19) 0.02211(19) 0.01995(18) -0.00151(14) 0.00047(14) 0.00550(14)
F1 0.0258(5) 0.0722(8) 0.0412(6) 0.0083(6) 0.0147(5) 0.0057(5)
F2 0.0487(7) 0.0368(6) 0.0334(5) -0.0031(5) -0.0063(5) -0.0131(5)
F3 0.0349(5) 0.0357(6) 0.0288(5) 0.0092(4) -0.0031(4) 0.0012(4)
O1 0.0199(5) 0.0270(6) 0.0248(5) 0.0042(5) -0.0025(4) -0.0086(4)
O2 0.0309(7) 0.0333(7) 0.0390(7) 0.0027(5) 0.0167(5) 0.0074(5)
O3 0.0337(7) 0.0296(6) 0.0307(6) -0.0089(5) -0.0076(5) 0.0065(5)
O4 0.0369(7) 0.0299(6) 0.0269(6) 0.0021(5) -0.0079(5) 0.0078(5)
N1 0.0183(6) 0.0192(6) 0.0171(6) -0.0004(5) 0.0023(5) -0.0017(5)
N2 0.0173(6) 0.0187(6) 0.0205(6) 0.0000(5) -0.0002(5) 0.0006(5)
N3 0.0182(6) 0.0224(6) 0.0177(6) -0.0006(5) -0.0006(5) 0.0009(5)
N4 0.0199(6) 0.0207(6) 0.0185(6) 0.0009(5) 0.0009(5) 0.0043(5)
N5 0.0196(6) 0.0204(6) 0.0193(6) 0.0008(5) -0.0013(5) 0.0019(5)
C1 0.0203(8) 0.0200(8) 0.0462(10) 0.0068(7) 0.0050(7) -0.0013(6)
C2 0.0305(9) 0.0313(9) 0.0259(8) -0.0109(7) -0.0052(7) 0.0065(7)
C3 0.0175(7) 0.0208(7) 0.0215(7) 0.0010(6) 0.0003(6) 0.0041(6)
C4 0.0200(7) 0.0239(8) 0.0187(7) 0.0035(6) -0.0005(6) 0.0049(6)
C5 0.0190(8) 0.0336(9) 0.0258(8) 0.0006(7) -0.0012(6) -0.0024(7)
C6 0.0259(8) 0.0302(9) 0.0186(7) -0.0052(7) -0.0040(6) 0.0043(7)
C7 0.0280(8) 0.0313(9) 0.0147(7) -0.0024(6) 0.0017(6) 0.0079(7)
C8 0.0202(8) 0.0345(9) 0.0265(8) 0.0001(7) 0.0054(6) 0.0044(7)
C9 0.0347(9) 0.0207(8) 0.0332(9) -0.0015(7) 0.0009(7) 0.0070(7)
C10 0.0174(7) 0.0171(7) 0.0146(7) 0.0008(6) 0.0028(5) 0.0005(6)
C11 0.0193(7) 0.0187(7) 0.0165(7) -0.0013(6) 0.0033(6) -0.0039(6)
C12 0.0233(7) 0.0183(7) 0.0171(7) 0.0035(6) 0.0040(6) -0.0022(6)
C13 0.0164(7) 0.0184(7) 0.0157(7) -0.0017(6) 0.0034(5) 0.0033(6)
C14 0.0272(8) 0.0255(8) 0.0200(7) 0.0053(6) -0.0020(6) 0.0049(7)
C15 0.0204(8) 0.0309(9) 0.0252(8) -0.0009(7) -0.0037(6) -0.0012(7)
C16 0.0166(7) 0.0203(7) 0.0221(7) 0.0002(6) 0.0030(6) -0.0035(6)
C17 0.0207(7) 0.0183(7) 0.0198(7) 0.0043(6) 0.0045(6) -0.0016(6)
C18 0.0214(8) 0.0351(9) 0.0214(8) -0.0001(7) 0.0003(6) 0.0021(7)

loop_
_atom_type_symbol
_atom_type_description
_atom_type_scat_dispersion_real
_atom_type_scat_dispersion_imag
_atom_type_scat_source
C C 0.0181 0.0091 'International Tables Vol C Tables 4.2.6.8 and 6.1.1.4'
H H 0.0000 0.0000 'International Tables Vol C Tables 4.2.6.8 and 6.1.1.4'
N N 0.0311 0.0180 'International Tables Vol C Tables 4.2.6.8 and 6.1.1.4'
O O 0.0492 0.0322 'International Tables Vol C Tables 4.2.6.8 and 6.1.1.4'
F F 0.0727 0.0534 'International Tables Vol C Tables 4.2.6.8 and 6.1.1.4'
S S 0.3331 0.5567 'International Tables Vol C Tables 4.2.6.8 and 6.1.1.4'
Cu Cu -1.9646 0.5888 'International Tables Vol C Tables 4.2.6.8 and 6.1.1.4'

loop_
_geom_angle_atom_site_label_1
_geom_angle_atom_site_label_2
_geom_angle_atom_site_label_3
_geom_angle
N1 Cu1 N2 128.06(5)
N1 Cu1 N4 111.96(5)
N2 Cu1 N4 116.62(5)
N1 Cu1 N3 117.04(5)
N2 Cu1 N3 85.77(5)
N4 Cu1 N3 84.01(5)
O2 S1 O3 115.11(8)
O2 S1 O4 115.59(8)
O3 S1 O4 115.04(7)
O2 S1 C18 102.60(7)
O3 S1 C18 103.17(8)
O4 S1 C18 102.59(7)
O1 N1 C10 115.87(12)
O1 N1 Cu1 117.86(9)
C10 N1 Cu1 126.00(10)
C2 N2 C1 108.39(13)
C2 N2 C3 108.83(12)
C1 N2 C3 110.58(12)
C2 N2 Cu1 110.88(10)
C1 N2 Cu1 113.45(10)
C3 N2 Cu1 104.61(9)
C5 N3 C6 110.89(12)
C5 N3 C4 110.30(12)
C6 N3 C4 111.92(12)
C5 N3 Cu1 115.40(9)
C6 N3 Cu1 105.47(9)
C4 N3 Cu1 102.57(9)
C8 N4 C9 108.46(13)
C8 N4 C7 110.16(12)
C9 N4 C7 109.72(13)
C8 N4 Cu1 116.13(10)
C9 N4 Cu1 105.38(10)
C7 N4 Cu1 106.79(9)
C13 N5 C15 121.51(13)
C13 N5 C14 121.13(13)
C15 N5 C14 117.34(12)
N2 C1 H10A 109.5
N2 C1 H10B 109.5
H10A C1 H10B 109.5
N2 C1 H10C 109.5
H10A C1 H10C 109.5
H10B C1 H10C 109.5
N2 C2 H2A 109.5
N2 C2 H2B 109.5
H2A C2 H2B 109.5
N2 C2 H2C 109.5
H2A C2 H2C 109.5
H2B C2 H2C 109.5
N2 C3 C4 110.99(12)
N2 C3 H3A 109.4
C4 C3 H3A 109.4
N2 C3 H3B 109.4
C4 C3 H3B 109.4
H3A C3 H3B 108.0
N3 C4 C3 110.00(12)
N3 C4 H4A 109.7
C3 C4 H4A 109.7
N3 C4 H4B 109.7
C3 C4 H4B 109.7
H4A C4 H4B 108.2
N3 C5 H5A 109.5
N3 C5 H5B 109.5
H5A C5 H5B 109.5
N3 C5 H5C 109.5
H5A C5 H5C 109.5
H5B C5 H5C 109.5
N3 C6 C7 111.07(12)
N3 C6 H6A 109.4
C7 C6 H6A 109.4
N3 C6 H6B 109.4
C7 C6 H6B 109.4
H6A C6 H6B 108.0
N4 C7 C6 112.41(13)
N4 C7 H7A 109.1
C6 C7 H7A 109.1
N4 C7 H7B 109.1
C6 C7 H7B 109.1
H7A C7 H7B 107.9
N4 C8 H8A 109.5
N4 C8 H8B 109.5
H8A C8 H8B 109.5
N4 C8 H8C 109.5
H8A C8 H8C 109.5
H8B C8 H8C 109.5
N4 C9 H9A 109.5
N4 C9 H9B 109.5
H9A C9 H9B 109.5
N4 C9 H9C 109.5
H9A C9 H9C 109.5
H9B C9 H9C 109.5
N1 C10 C17 118.67(13)
N1 C10 C11 122.82(13)
C17 C10 C11 118.51(13)
C12 C11 C10 121.05(13)
C12 C11 H11 119.5
C10 C11 H11 119.5
C11 C12 C13 120.82(14)
C11 C12 H12 119.6
C13 C12 H12 119.6
N5 C13 C16 121.79(13)
N5 C13 C12 120.55(13)
C16 C13 C12 117.65(13)
N5 C14 H14A 109.5
N5 C14 H14B 109.5
H14A C14 H14B 109.5
N5 C14 H14C 109.5
H14A C14 H14C 109.5
H14B C14 H14C 109.5
N5 C15 H15A 109.5
N5 C15 H15B 109.5
H15A C15 H15B 109.5
N5 C15 H15C 109.5
H15A C15 H15C 109.5
H15B C15 H15C 109.5
C17 C16 C13 120.64(14)
C17 C16 H16 119.7
C13 C16 H16 119.7
C16 C17 C10 121.20(14)
C16 C17 H17 119.4
C10 C17 H17 119.4
F2 C18 F3 107.17(14)
F2 C18 F1 107.14(13)
F3 C18 F1 107.19(13)
F2 C18 S1 111.80(11)
F3 C18 S1 112.19(11)
F1 C18 S1 111.07(12)

loop_
_geom_bond_atom_site_label_1
_geom_bond_atom_site_label_2
_geom_bond_distance
Cu1 N1 1.8960(12)
Cu1 N2 2.0635(12)
Cu1 N4 2.1133(13)
Cu1 N3 2.2050(12)
S1 O2 1.4353(12)
S1 O3 1.4408(12)
S1 O4 1.4409(12)
S1 C18 1.8239(18)
F1 C18 1.3370(19)
F2 C18 1.3341(19)
F3 C18 1.3366(18)
O1 N1 1.2665(16)
N1 C10 1.3924(18)
N2 C2 1.477(2)
N2 C1 1.479(2)
N2 C3 1.4885(18)
N3 C5 1.476(2)
N3 C6 1.478(2)
N3 C4 1.480(2)
N4 C8 1.476(2)
N4 C9 1.480(2)
N4 C7 1.4809(19)
N5 C13 1.3489(19)
N5 C15 1.458(2)
N5 C14 1.465(2)
C1 H10A 0.9800
C1 H10B 0.9800
C1 H10C 0.9800
C2 H2A 0.9800
C2 H2B 0.9800
C2 H2C 0.9800
C3 C4 1.519(2)
C3 H3A 0.9900
C3 H3B 0.9900
C4 H4A 0.9900
C4 H4B 0.9900
C5 H5A 0.9800
C5 H5B 0.9800
C5 H5C 0.9800
C6 C7 1.526(2)
C6 H6A 0.9900
C6 H6B 0.9900
C7 H7A 0.9900
C7 H7B 0.9900
C8 H8A 0.9800
C8 H8B 0.9800
C8 H8C 0.9800
C9 H9A 0.9800
C9 H9B 0.9800
C9 H9C 0.9800
C10 C17 1.405(2)
C10 C11 1.408(2)
C11 C12 1.363(2)
C11 H11 0.9500
C12 C13 1.428(2)
C12 H12 0.9500
C13 C16 1.421(2)
C14 H14A 0.9800
C14 H14B 0.9800
C14 H14C 0.9800
C15 H15A 0.9800
C15 H15B 0.9800
C15 H15C 0.9800
C16 C17 1.368(2)
C16 H16 0.9500
C17 H17 0.9500

loop_
_geom_torsion_atom_site_label_1
_geom_torsion_atom_site_label_2
_geom_torsion_atom_site_label_3
_geom_torsion_atom_site_label_4
_geom_torsion
N2 Cu1 N1 O1 114.16(11)
N4 Cu1 N1 O1 -87.52(11)
N3 Cu1 N1 O1 7.04(12)
N2 Cu1 N1 C10 -72.17(13)
N4 Cu1 N1 C10 86.15(12)
N3 Cu1 N1 C10 -179.29(11)
C2 N2 C3 C4 -162.95(13)
C1 N2 C3 C4 78.10(15)
Cu1 N2 C3 C4 -44.39(13)
C5 N3 C4 C3 84.67(15)
C6 N3 C4 C3 -151.36(12)
Cu1 N3 C4 C3 -38.76(13)
N2 C3 C4 N3 59.49(16)
C5 N3 C6 C7 -161.34(13)
C4 N3 C6 C7 75.03(16)
Cu1 N3 C6 C7 -35.75(15)
C8 N4 C7 C6 -165.79(13)
C9 N4 C7 C6 74.87(16)
Cu1 N4 C7 C6 -38.86(15)
N3 C6 C7 N4 52.59(18)
O1 N1 C10 C17 -176.97(13)
Cu1 N1 C10 C17 9.25(19)
O1 N1 C10 C11 3.4(2)
Cu1 N1 C10 C11 -170.40(11)
N1 C10 C11 C12 -178.55(14)
C17 C10 C11 C12 1.8(2)
C10 C11 C12 C13 1.4(2)
C15 N5 C13 C16 2.0(2)
C14 N5 C13 C16 -175.95(14)
C15 N5 C13 C12 -177.68(14)
C14 N5 C13 C12 4.4(2)
C11 C12 C13 N5 176.20(14)
C11 C12 C13 C16 -3.5(2)
N5 C13 C16 C17 -177.33(14)
C12 C13 C16 C17 2.4(2)
C13 C16 C17 C10 0.8(2)
N1 C10 C17 C16 177.40(14)
C11 C10 C17 C16 -2.9(2)
O2 S1 C18 F2 61.14(13)
O3 S1 C18 F2 -178.93(11)
O4 S1 C18 F2 -59.08(13)
O2 S1 C18 F3 -59.29(13)
O3 S1 C18 F3 60.64(13)
O4 S1 C18 F3 -179.51(11)
O2 S1 C18 F1 -179.24(11)
O3 S1 C18 F1 -59.31(12)
O4 S1 C18 F1 60.54(12)

loop_
_publcif_info_exptl_table_extra_item
sin_theta_over_lambda_max
